data_4079605
loop_
_publ_author_name
'Azhakar, Ramachandran'
'Pr\"opper, Kevin'
'Dittrich, Birger'
'Roesky, Herbert W.'

_publ_section_title
;
 Reactivity Studies of Heteroleptic Silylenes with N2O
;
_journal_issue 21
_journal_name_full Organometallics
_journal_page_first 7586
_journal_paper_doi 10.1021/om3008794
_journal_volume 31
_journal_year 2012
_chemical_formula_moiety 'C54 H66 N6 O2 Si2, 2(C7 H8)'
_chemical_formula_sum 'C68 H82 N6 O2 Si2'
_chemical_formula_weight 1071.58
_chemical_name_systematic
; 
 ? 
;
_space_group_IT_number 14
_symmetry_cell_setting monoclinic
_symmetry_space_group_name_Hall '-P 2yn'
_symmetry_space_group_name_H-M 'P 1 21/n 1'
_atom_sites_solution_hydrogens geom
_atom_sites_solution_primary direct
_atom_sites_solution_secondary difmap
_audit_creation_method SHELXL-97
_cell_angle_alpha 90.00
_cell_angle_beta 101.2910(10)
_cell_angle_gamma 90.00
_cell_formula_units_Z 2
_cell_length_a 12.4224(3)
_cell_length_b 11.5174(3)
_cell_length_c 21.0550(6)
_cell_measurement_reflns_used 9452
_cell_measurement_temperature 100(2)
_cell_measurement_theta_max 144.133
_cell_measurement_theta_min 9.6941
_cell_volume 2954.11(13)
_computing_cell_refinement 'SAINT (Bruker 2009)'
_computing_data_collection 'APEX2 (Bruker 2009)'
_computing_data_reduction 'SAINT (Bruker 2009)'
_computing_molecular_graphics 'SHELXTL (Bruker 2009)'
_computing_structure_refinement 'SHELXL-97 (Sheldrick, 2008)'
_computing_structure_solution 'SHELXS-97 (Sheldrick, 2008)'
_diffrn_ambient_temperature 100(2)
_diffrn_detector_area_resol_mean 0
_diffrn_measured_fraction_theta_full 0.986
_diffrn_measured_fraction_theta_max 0.986
_diffrn_measurement_device_type 'Bruker SMART 6000'
_diffrn_measurement_method 'omega scans'
_diffrn_radiation_monochromator 'INCOATEC multilayer optics'
_diffrn_radiation_source 'rotating anode'
_diffrn_radiation_type CuK\a
_diffrn_radiation_wavelength 1.54178
_diffrn_reflns_av_R_equivalents 0.0272
_diffrn_reflns_av_sigmaI/netI 0.0132
_diffrn_reflns_limit_h_max 15
_diffrn_reflns_limit_h_min -13
_diffrn_reflns_limit_k_max 14
_diffrn_reflns_limit_k_min -14
_diffrn_reflns_limit_l_max 26
_diffrn_reflns_limit_l_min -25
_diffrn_reflns_number 68626
_diffrn_reflns_theta_full 72.38
_diffrn_reflns_theta_max 72.38
_diffrn_reflns_theta_min 4.40
_diffrn_standards_decay_% 0
_diffrn_standards_interval_count 0
_diffrn_standards_interval_time 0
_diffrn_standards_number 0
_exptl_absorpt_coefficient_mu 0.931
_exptl_absorpt_correction_T_max 0.4697
_exptl_absorpt_correction_T_min 0.3867
_exptl_absorpt_correction_type multi-scan
_exptl_absorpt_process_details 'SADABS (Sheldrick, 2009)'
_exptl_crystal_colour colorless
_exptl_crystal_density_diffrn 1.205
_exptl_crystal_density_method 'not measured'
_exptl_crystal_description brick
_exptl_crystal_F_000 1152
_exptl_crystal_size_max 0.03
_exptl_crystal_size_mid 0.03
_exptl_crystal_size_min 0.01
_refine_diff_density_max 0.508
_refine_diff_density_min -0.576
_refine_diff_density_rms 0.200
_refine_ls_extinction_method none
_refine_ls_goodness_of_fit_ref 1.163
_refine_ls_hydrogen_treatment refall
_refine_ls_matrix_type full
_refine_ls_number_parameters 468
_refine_ls_number_reflns 5755
_refine_ls_number_restraints 112
_refine_ls_restrained_S_all 1.151
_refine_ls_R_factor_all 0.0403
_refine_ls_R_factor_gt 0.0360
_refine_ls_shift/su_max 0.000
_refine_ls_shift/su_mean 0.000
_refine_ls_structure_factor_coef Fsqd
_refine_ls_weighting_details 'calc w=1/[\s^2^(Fo^2^)+(0.0722P)^2^+0.9869P] where P=(Fo^2^+2Fc^2^)/3'
_refine_ls_weighting_scheme calc
_refine_ls_wR_factor_gt 0.1026
_refine_ls_wR_factor_ref 0.1195
_reflns_number_gt 5704
_reflns_number_total 5755
_reflns_threshold_expression >2sigma(I)
_cod_data_source_file om3008794_si_002.cif
_cod_data_source_block 102
_cod_original_sg_symbol_H-M 'P 21/n'
_cod_database_code 4079605

loop_
_symmetry_equiv_pos_as_xyz
'x, y, z'
'-x+1/2, y+1/2, -z+1/2'
'-x, -y, -z'
'x-1/2, -y-1/2, z-1/2'

loop_
_atom_site_label
_atom_site_type_symbol
_atom_site_fract_x
_atom_site_fract_y
_atom_site_fract_z
_atom_site_U_iso_or_equiv
_atom_site_adp_type
_atom_site_occupancy
_atom_site_symmetry_multiplicity
_atom_site_calc_flag
_atom_site_refinement_flags
Si1 Si 0.08835(2) 0.50959(3) 0.540106(14) 0.01297(11) Uani 1 1 d U
C1 C 0.19681(9) 0.67177(10) 0.57908(5) 0.0144(2) Uani 1 1 d U
N1 N 0.22321(8) 0.59530(9) 0.53826(5) 0.0144(2) Uani 1 1 d U
O1 O 0.04508(7) 0.52856(7) 0.46031(4) 0.01486(19) Uani 1 1 d U
N2 N 0.10328(8) 0.63331(9) 0.59611(5) 0.0148(2) Uani 1 1 d U
C2 C 0.25399(10) 0.78170(10) 0.60242(6) 0.0156(2) Uani 1 1 d U
N3 N 0.15449(8) 0.38414(9) 0.57714(5) 0.0156(2) Uani 1 1 d U
C3 C 0.35735(10) 0.77903(11) 0.64302(6) 0.0177(3) Uani 1 1 d U
H3 H 0.3947(13) 0.7043(15) 0.6544(8) 0.021 Uiso 1 1 d .
C7 C 0.20177(10) 0.88795(11) 0.58688(6) 0.0181(3) Uani 1 1 d U
H7 H 0.1301(14) 0.8912(14) 0.5607(8) 0.022 Uiso 1 1 d .
C6 C 0.25239(12) 0.99051(11) 0.61068(7) 0.0213(3) Uani 1 1 d U
H6 H 0.2160(14) 1.0627(16) 0.5990(8) 0.026 Uiso 1 1 d .
C5 C 0.35520(11) 0.98727(11) 0.65148(7) 0.0219(3) Uani 1 1 d U
H5 H 0.3887(14) 1.0586(16) 0.6694(8) 0.026 Uiso 1 1 d .
C4 C 0.40720(11) 0.88160(12) 0.66782(6) 0.0208(3) Uani 1 1 d U
H4 H 0.4758(15) 0.8777(15) 0.6959(8) 0.025 Uiso 1 1 d .
C8 C 0.05165(10) 0.66642(11) 0.65186(6) 0.0173(3) Uani 1 1 d U
C9 C 0.13113(12) 0.72686(13) 0.70670(6) 0.0236(3) Uani 1 1 d U
H9A H 0.2016(16) 0.6807(17) 0.7207(9) 0.035 Uiso 1 1 d .
H9B H 0.0938(16) 0.7327(17) 0.7444(10) 0.035 Uiso 1 1 d .
H9C H 0.1515(16) 0.8046(18) 0.6958(9) 0.035 Uiso 1 1 d .
C10 C -0.04746(12) 0.74447(13) 0.62709(7) 0.0248(3) Uani 1 1 d U
H10A H -0.0236(16) 0.8184(18) 0.6096(9) 0.037 Uiso 1 1 d .
H10B H -0.0848(16) 0.7635(17) 0.6624(10) 0.037 Uiso 1 1 d .
H10C H -0.0983(16) 0.7072(17) 0.5925(10) 0.037 Uiso 1 1 d .
C12 C 0.29810(10) 0.61085(10) 0.49143(6) 0.0161(3) Uani 1 1 d U
C11 C 0.01288(11) 0.55477(12) 0.68000(6) 0.0209(3) Uani 1 1 d U
H11A H -0.0389(16) 0.5088(16) 0.6487(9) 0.031 Uiso 1 1 d .
H11B H -0.0240(15) 0.5763(17) 0.7158(9) 0.031 Uiso 1 1 d .
H11C H 0.0729(16) 0.5058(16) 0.6979(9) 0.031 Uiso 1 1 d .
C27 C 0.33051(11) 0.28809(11) 0.57958(6) 0.0201(3) Uani 1 1 d U
H27 H 0.2922(14) 0.2413(15) 0.5444(8) 0.024 Uiso 1 1 d .
C13 C 0.41718(11) 0.62841(13) 0.52571(7) 0.0222(3) Uani 1 1 d U
H13A H 0.4621(16) 0.6207(16) 0.4939(9) 0.033 Uiso 1 1 d .
H13B H 0.4389(15) 0.5677(17) 0.5600(9) 0.033 Uiso 1 1 d .
H13C H 0.4303(15) 0.7053(17) 0.5455(9) 0.033 Uiso 1 1 d .
C14 C 0.25872(12) 0.71294(12) 0.44624(7) 0.0235(3) Uani 1 1 d U
H14A H 0.3063(16) 0.7204(17) 0.4133(9) 0.035 Uiso 1 1 d .
H14B H 0.2621(16) 0.7879(17) 0.4702(9) 0.035 Uiso 1 1 d .
H14C H 0.1829(16) 0.6999(17) 0.4228(9) 0.035 Uiso 1 1 d .
C15 C 0.29133(11) 0.49959(11) 0.45111(6) 0.0191(3) Uani 1 1 d U
H15A H 0.2194(16) 0.4849(15) 0.4287(9) 0.029 Uiso 1 1 d .
H15B H 0.3176(14) 0.4333(16) 0.4791(9) 0.029 Uiso 1 1 d .
H15C H 0.3418(15) 0.5073(16) 0.4198(9) 0.029 Uiso 1 1 d .
C22 C 0.27036(10) 0.37509(11) 0.60311(6) 0.0169(3) Uani 1 1 d U
C21 C 0.03119(10) 0.21453(11) 0.55354(6) 0.0191(3) Uani 1 1 d U
H21 H 0.0208(14) 0.2285(15) 0.5076(8) 0.023 Uiso 1 1 d .
C20 C -0.01986(11) 0.11812(11) 0.57501(7) 0.0213(3) Uani 1 1 d U
H20 H -0.0649(14) 0.0696(16) 0.5429(8) 0.026 Uiso 1 1 d .
C19 C -0.00565(11) 0.09301(11) 0.64055(7) 0.0221(3) Uani 1 1 d U
H19 H -0.0457(14) 0.0282(16) 0.6552(9) 0.026 Uiso 1 1 d .
C18 C 0.06015(12) 0.16513(12) 0.68464(7) 0.0242(3) Uani 1 1 d U
H18 H 0.0679(15) 0.1484(16) 0.7305(9) 0.029 Uiso 1 1 d .
C17 C 0.11120(11) 0.26080(12) 0.66364(6) 0.0205(3) Uani 1 1 d U
H17 H 0.1583(14) 0.3094(15) 0.6939(8) 0.025 Uiso 1 1 d .
C16 C 0.09693(10) 0.28718(10) 0.59770(6) 0.0164(2) Uani 1 1 d U
C23 C 0.32434(11) 0.44544(11) 0.65357(6) 0.0194(3) Uani 1 1 d U
H23 H 0.2844(14) 0.5034(15) 0.6730(9) 0.023 Uiso 1 1 d .
C24 C 0.43569(11) 0.43064(12) 0.67841(6) 0.0229(3) Uani 1 1 d U
H24 H 0.4760(15) 0.4795(16) 0.7164(9) 0.028 Uiso 1 1 d .
C25 C 0.49496(11) 0.34428(13) 0.65440(7) 0.0243(3) Uani 1 1 d U
H25 H 0.5713(15) 0.3325(16) 0.6734(8) 0.029 Uiso 1 1 d .
C26 C 0.44170(11) 0.27269(12) 0.60510(7) 0.0236(3) Uani 1 1 d U
H26 H 0.4824(15) 0.2118(16) 0.5891(9) 0.028 Uiso 1 1 d .
C1_1 C 0.6858(2) 0.9471(2) 0.57343(11) 0.0585(6) Uani 1 1 d U
H1A_1 H 0.7480 0.9190 0.5554 0.088 Uiso 0.74(3) 1 calc PR
H1B_1 H 0.6924 1.0312 0.5803 0.088 Uiso 0.74(3) 1 calc PR
H1C_1 H 0.6172 0.9299 0.5432 0.088 Uiso 0.74(3) 1 calc PR
H1D_1 H 0.6237 1.0010 0.5638 0.088 Uiso 0.26(3) 1 calc PR
H1E_1 H 0.6793 0.8888 0.5390 0.088 Uiso 0.26(3) 1 calc PR
H1F_1 H 0.7546 0.9902 0.5761 0.088 Uiso 0.26(3) 1 calc PR
C2_1 C 0.68555(13) 0.88800(14) 0.63681(8) 0.0320(3) Uani 1 1 d U
C3_1 C 0.66298(12) 0.76994(13) 0.63897(8) 0.0291(3) Uani 1 1 d U
H3_1 H 0.6498(16) 0.7285(17) 0.5982(10) 0.035 Uiso 1 1 d .
C4_1 C 0.66277(13) 0.71475(14) 0.69727(9) 0.0335(3) Uani 1 1 d U
H4_1 H 0.6452(17) 0.6327(19) 0.6982(10) 0.040 Uiso 1 1 d .
C5_1 C 0.68428(13) 0.77669(16) 0.75484(8) 0.0368(4) Uani 1 1 d U
H5_1 H 0.6840(17) 0.7383(18) 0.7972(10) 0.044 Uiso 1 1 d .
C6_1 C 0.70681(13) 0.89445(16) 0.75321(8) 0.0364(4) Uani 1 1 d U
H6_1 H 0.7198(17) 0.9368(19) 0.7900(11) 0.044 Uiso 1 1 d .
C7_1 C 0.70786(13) 0.94915(14) 0.69507(9) 0.0354(4) Uani 1 1 d U
H7_1 H 0.7247(17) 1.0306(19) 0.6944(10) 0.043 Uiso 1 1 d .

loop_
_atom_site_aniso_label
_atom_site_aniso_U_11
_atom_site_aniso_U_22
_atom_site_aniso_U_33
_atom_site_aniso_U_23
_atom_site_aniso_U_13
_atom_site_aniso_U_12
Si1 0.01306(19) 0.01226(18) 0.01313(18) -0.00022(11) 0.00145(13) -0.00052(11)
C1 0.0136(5) 0.0149(6) 0.0134(5) 0.0020(4) -0.0002(4) 0.0013(4)
N1 0.0145(5) 0.0140(5) 0.0144(5) 0.0000(4) 0.0021(4) -0.0004(4)
O1 0.0142(4) 0.0157(4) 0.0142(4) -0.0002(3) 0.0018(3) -0.0010(3)
N2 0.0153(5) 0.0145(5) 0.0145(5) -0.0014(4) 0.0024(4) -0.0011(4)
C2 0.0166(6) 0.0160(6) 0.0147(5) -0.0012(4) 0.0041(4) -0.0015(4)
N3 0.0127(5) 0.0153(5) 0.0180(5) 0.0024(4) 0.0013(4) -0.0008(4)
C3 0.0171(6) 0.0184(6) 0.0175(6) -0.0001(5) 0.0031(5) 0.0003(5)
C7 0.0170(6) 0.0188(6) 0.0180(6) -0.0003(5) 0.0022(5) -0.0002(5)
C6 0.0253(7) 0.0157(6) 0.0232(7) 0.0000(5) 0.0051(5) 0.0007(5)
C5 0.0233(7) 0.0185(6) 0.0238(7) -0.0049(5) 0.0040(5) -0.0055(5)
C4 0.0183(6) 0.0234(7) 0.0195(6) -0.0032(5) 0.0005(5) -0.0030(5)
C8 0.0182(6) 0.0180(6) 0.0165(6) -0.0026(5) 0.0052(5) -0.0005(5)
C9 0.0250(7) 0.0277(7) 0.0195(6) -0.0071(5) 0.0078(5) -0.0069(6)
C10 0.0230(7) 0.0254(7) 0.0277(7) 0.0005(6) 0.0091(6) 0.0059(5)
C12 0.0165(6) 0.0165(6) 0.0158(5) -0.0001(4) 0.0049(4) -0.0001(4)
C11 0.0246(7) 0.0223(6) 0.0168(6) -0.0014(5) 0.0066(5) -0.0036(5)
C27 0.0210(6) 0.0182(6) 0.0213(6) 0.0023(5) 0.0046(5) -0.0003(5)
C13 0.0158(6) 0.0303(7) 0.0213(6) -0.0042(5) 0.0054(5) -0.0030(5)
C14 0.0282(7) 0.0213(7) 0.0234(6) 0.0058(5) 0.0108(6) 0.0046(5)
C15 0.0182(6) 0.0203(6) 0.0200(6) -0.0032(5) 0.0068(5) -0.0013(5)
C22 0.0164(6) 0.0162(6) 0.0175(6) 0.0052(4) 0.0019(4) -0.0002(4)
C21 0.0187(6) 0.0182(6) 0.0192(6) 0.0023(5) 0.0005(5) 0.0009(5)
C20 0.0190(6) 0.0175(6) 0.0257(7) 0.0000(5) 0.0000(5) -0.0014(5)
C19 0.0218(6) 0.0172(6) 0.0283(7) 0.0037(5) 0.0076(5) -0.0019(5)
C18 0.0316(7) 0.0223(7) 0.0194(6) 0.0022(5) 0.0067(5) -0.0019(5)
C17 0.0230(6) 0.0188(6) 0.0194(6) -0.0011(5) 0.0034(5) -0.0016(5)
C16 0.0151(6) 0.0137(6) 0.0208(6) 0.0020(4) 0.0042(4) 0.0023(4)
C23 0.0204(6) 0.0180(6) 0.0192(6) 0.0030(5) 0.0021(5) 0.0002(5)
C24 0.0205(6) 0.0241(7) 0.0223(6) 0.0048(5) -0.0006(5) -0.0035(5)
C25 0.0147(6) 0.0299(7) 0.0277(7) 0.0108(6) 0.0025(5) 0.0000(5)
C26 0.0211(7) 0.0234(7) 0.0281(7) 0.0063(5) 0.0089(5) 0.0048(5)
C1_1 0.0805(16) 0.0485(12) 0.0514(12) 0.0040(9) 0.0252(11) -0.0142(11)
C2_1 0.0294(8) 0.0292(8) 0.0391(8) -0.0036(6) 0.0109(6) -0.0037(6)
C3_1 0.0229(7) 0.0274(7) 0.0371(8) -0.0089(6) 0.0062(6) 0.0008(5)
C4_1 0.0247(7) 0.0261(8) 0.0481(9) 0.0013(7) 0.0034(6) 0.0030(6)
C5_1 0.0256(8) 0.0468(10) 0.0360(8) 0.0053(7) 0.0008(6) 0.0072(7)
C6_1 0.0242(7) 0.0462(9) 0.0352(8) -0.0144(7) -0.0026(6) 0.0035(6)
C7_1 0.0285(8) 0.0274(8) 0.0499(10) -0.0109(7) 0.0064(7) -0.0053(6)

loop_
_atom_type_symbol
_atom_type_description
_atom_type_scat_dispersion_real
_atom_type_scat_dispersion_imag
_atom_type_scat_source
C C 0.0181 0.0091 'International Tables Vol C Tables 4.2.6.8 and 6.1.1.4'
H H 0.0000 0.0000 'International Tables Vol C Tables 4.2.6.8 and 6.1.1.4'
N N 0.0311 0.0180 'International Tables Vol C Tables 4.2.6.8 and 6.1.1.4'
O O 0.0492 0.0322 'International Tables Vol C Tables 4.2.6.8 and 6.1.1.4'
Si Si 0.2541 0.3302 'International Tables Vol C Tables 4.2.6.8 and 6.1.1.4'

loop_
_geom_angle_atom_site_label_1
_geom_angle_atom_site_label_2
_geom_angle_atom_site_label_3
_geom_angle
_geom_angle_site_symmetry_1
_geom_angle_site_symmetry_3
O1 Si1 O1 84.73(4) . 3_566
O1 Si1 N3 125.43(5) . .
O1 Si1 N3 99.11(5) 3_566 .
O1 Si1 N2 121.01(5) . .
O1 Si1 N2 100.27(4) 3_566 .
N3 Si1 N2 111.82(5) . .
O1 Si1 N1 91.27(4) . .
O1 Si1 N1 164.41(5) 3_566 .
N3 Si1 N1 95.49(5) . .
N2 Si1 N1 68.96(4) . .
O1 Si1 C1 107.19(4) . .
O1 Si1 C1 133.81(4) 3_566 .
N3 Si1 C1 108.07(4) . .
N2 Si1 C1 35.06(4) . .
N1 Si1 C1 33.98(4) . .
O1 Si1 Si1 42.95(3) . 3_566
O1 Si1 Si1 41.78(3) 3_566 3_566
N3 Si1 Si1 119.75(4) . 3_566
N2 Si1 Si1 117.82(4) . 3_566
N1 Si1 Si1 132.37(4) . 3_566
C1 Si1 Si1 132.17(3) . 3_566
N1 C1 N2 106.86(10) . .
N1 C1 C2 128.42(11) . .
N2 C1 C2 124.70(11) . .
N1 C1 Si1 55.97(6) . .
N2 C1 Si1 51.06(6) . .
C2 C1 Si1 173.73(9) . .
C1 N1 C12 128.18(10) . .
C1 N1 Si1 90.05(7) . .
C12 N1 Si1 136.24(8) . .
Si1 O1 Si1 95.27(4) . 3_566
C1 N2 C8 130.30(10) . .
C1 N2 Si1 93.89(7) . .
C8 N2 Si1 134.29(8) . .
C7 C2 C3 119.53(11) . .
C7 C2 C1 119.98(11) . .
C3 C2 C1 120.39(11) . .
C16 N3 C22 110.40(9) . .
C16 N3 Si1 123.55(8) . .
C22 N3 Si1 124.80(8) . .
C4 C3 C2 120.04(12) . .
C4 C3 H3 119.9(10) . .
C2 C3 H3 120.1(10) . .
C6 C7 C2 120.42(12) . .
C6 C7 H7 118.9(10) . .
C2 C7 H7 120.7(10) . .
C7 C6 C5 119.78(12) . .
C7 C6 H6 119.4(10) . .
C5 C6 H6 120.8(10) . .
C4 C5 C6 120.13(12) . .
C4 C5 H5 120.4(11) . .
C6 C5 H5 119.5(10) . .
C3 C4 C5 120.07(12) . .
C3 C4 H4 118.7(11) . .
C5 C4 H4 121.3(11) . .
N2 C8 C10 108.82(10) . .
N2 C8 C9 113.33(10) . .
C10 C8 C9 110.28(11) . .
N2 C8 C11 107.79(10) . .
C10 C8 C11 109.38(11) . .
C9 C8 C11 107.15(10) . .
C8 C9 H9A 111.9(11) . .
C8 C9 H9B 107.4(11) . .
H9A C9 H9B 108.2(15) . .
C8 C9 H9C 113.6(11) . .
H9A C9 H9C 107.5(16) . .
H9B C9 H9C 108.1(16) . .
C8 C10 H10A 110.5(11) . .
C8 C10 H10B 110.1(12) . .
H10A C10 H10B 108.0(16) . .
C8 C10 H10C 111.1(12) . .
H10A C10 H10C 107.5(16) . .
H10B C10 H10C 109.6(17) . .
N1 C12 C13 112.02(10) . .
N1 C12 C15 106.99(10) . .
C13 C12 C15 108.42(10) . .
N1 C12 C14 109.76(10) . .
C13 C12 C14 110.73(11) . .
C15 C12 C14 108.79(10) . .
C8 C11 H11A 114.0(11) . .
C8 C11 H11B 108.2(11) . .
H11A C11 H11B 108.0(15) . .
C8 C11 H11C 111.7(11) . .
H11A C11 H11C 107.8(16) . .
H11B C11 H11C 106.9(16) . .
C26 C27 C22 120.91(12) . .
C26 C27 H27 122.0(10) . .
C22 C27 H27 117.1(10) . .
C12 C13 H13A 107.5(11) . .
C12 C13 H13B 110.3(11) . .
H13A C13 H13B 109.2(16) . .
C12 C13 H13C 112.7(11) . .
H13A C13 H13C 108.1(16) . .
H13B C13 H13C 109.0(15) . .
C12 C14 H14A 109.7(11) . .
C12 C14 H14B 112.0(11) . .
H14A C14 H14B 107.7(16) . .
C12 C14 H14C 110.6(11) . .
H14A C14 H14C 107.7(16) . .
H14B C14 H14C 109.1(16) . .
C12 C15 H15A 111.9(11) . .
C12 C15 H15B 110.1(10) . .
H15A C15 H15B 109.5(15) . .
C12 C15 H15C 108.6(11) . .
H15A C15 H15C 110.0(16) . .
H15B C15 H15C 106.7(15) . .
C27 C22 C23 118.33(12) . .
C27 C22 N3 118.78(11) . .
C23 C22 N3 122.79(11) . .
C16 C21 C20 120.41(12) . .
C16 C21 H21 121.1(10) . .
C20 C21 H21 118.5(10) . .
C19 C20 C21 120.68(12) . .
C19 C20 H20 121.3(10) . .
C21 C20 H20 118.0(10) . .
C18 C19 C20 119.00(12) . .
C18 C19 H19 120.9(10) . .
C20 C19 H19 119.9(10) . .
C17 C18 C19 120.60(12) . .
C17 C18 H18 120.9(11) . .
C19 C18 H18 118.5(11) . .
C18 C17 C16 120.83(12) . .
C18 C17 H17 120.7(10) . .
C16 C17 H17 118.4(10) . .
C21 C16 C17 118.48(12) . .
C21 C16 N3 121.84(11) . .
C17 C16 N3 119.60(11) . .
C24 C23 C22 120.57(13) . .
C24 C23 H23 118.7(11) . .
C22 C23 H23 120.7(10) . .
C23 C24 C25 120.64(13) . .
C23 C24 H24 121.6(10) . .
C25 C24 H24 117.7(10) . .
C26 C25 C24 119.22(12) . .
C26 C25 H25 120.9(11) . .
C24 C25 H25 119.9(11) . .
C25 C26 C27 120.31(13) . .
C25 C26 H26 119.2(11) . .
C27 C26 H26 120.5(11) . .
C2_1 C1_1 H1A_1 109.5 . .
C2_1 C1_1 H1B_1 109.5 . .
H1A_1 C1_1 H1B_1 109.5 . .
C2_1 C1_1 H1C_1 109.5 . .
H1A_1 C1_1 H1C_1 109.5 . .
H1B_1 C1_1 H1C_1 109.5 . .
C2_1 C1_1 H1D_1 109.5 . .
H1A_1 C1_1 H1D_1 141.1 . .
H1B_1 C1_1 H1D_1 56.3 . .
H1C_1 C1_1 H1D_1 56.3 . .
C2_1 C1_1 H1E_1 109.5 . .
H1A_1 C1_1 H1E_1 56.3 . .
H1B_1 C1_1 H1E_1 141.1 . .
H1C_1 C1_1 H1E_1 56.3 . .
H1D_1 C1_1 H1E_1 109.5 . .
C2_1 C1_1 H1F_1 109.5 . .
H1A_1 C1_1 H1F_1 56.3 . .
H1B_1 C1_1 H1F_1 56.3 . .
H1C_1 C1_1 H1F_1 141.1 . .
H1D_1 C1_1 H1F_1 109.5 . .
H1E_1 C1_1 H1F_1 109.5 . .
C3_1 C2_1 C7_1 118.14(15) . .
C3_1 C2_1 C1_1 120.60(16) . .
C7_1 C2_1 C1_1 121.26(16) . .
C4_1 C3_1 C2_1 120.92(15) . .
C4_1 C3_1 H3_1 122.1(12) . .
C2_1 C3_1 H3_1 117.0(12) . .
C3_1 C4_1 C5_1 120.39(15) . .
C3_1 C4_1 H4_1 120.3(12) . .
C5_1 C4_1 H4_1 119.2(12) . .
C4_1 C5_1 C6_1 119.14(16) . .
C4_1 C5_1 H5_1 121.4(12) . .
C6_1 C5_1 H5_1 119.5(12) . .
C7_1 C6_1 C5_1 120.38(15) . .
C7_1 C6_1 H6_1 118.9(14) . .
C5_1 C6_1 H6_1 120.7(14) . .
C6_1 C7_1 C2_1 121.02(15) . .
C6_1 C7_1 H7_1 119.9(12) . .
C2_1 C7_1 H7_1 119.1(13) . .

loop_
_geom_bond_atom_site_label_1
_geom_bond_atom_site_label_2
_geom_bond_distance
_geom_bond_site_symmetry_2
Si1 O1 1.6750(9) .
Si1 O1 1.7131(9) 3_566
Si1 N3 1.7663(10) .
Si1 N2 1.8356(10) .
Si1 N1 1.9514(11) .
Si1 C1 2.3547(12) .
Si1 Si1 2.5036(6) 3_566
C1 N1 1.3162(16) .
C1 N2 1.3557(16) .
C1 C2 1.4874(16) .
N1 C12 1.4929(15) .
O1 Si1 1.7132(9) 3_566
N2 C8 1.4931(15) .
C2 C7 1.3937(18) .
C2 C3 1.3966(17) .
N3 C16 1.4376(15) .
N3 C22 1.4400(15) .
C3 C4 1.3875(18) .
C3 H3 0.985(17) .
C7 C6 1.3851(18) .
C7 H7 0.952(17) .
C6 C5 1.393(2) .
C6 H6 0.956(18) .
C5 C4 1.3891(19) .
C5 H5 0.964(19) .
C4 H4 0.938(18) .
C8 C10 1.5311(18) .
C8 C9 1.5317(17) .
C8 C11 1.5324(17) .
C9 H9A 1.02(2) .
C9 H9B 1.00(2) .
C9 H9C 0.97(2) .
C10 H10A 1.00(2) .
C10 H10B 0.97(2) .
C10 H10C 0.97(2) .
C12 C13 1.5271(17) .
C12 C15 1.5303(17) .
C12 C14 1.5313(17) .
C11 H11A 0.98(2) .
C11 H11B 0.988(19) .
C11 H11C 0.95(2) .
C27 C26 1.3919(19) .
C27 C22 1.3974(18) .
C27 H27 0.964(18) .
C13 H13A 0.96(2) .
C13 H13B 1.00(2) .
C13 H13C 0.98(2) .
C14 H14A 1.00(2) .
C14 H14B 1.00(2) .
C14 H14C 0.99(2) .
C15 H15A 0.941(19) .
C15 H15B 0.981(19) .
C15 H15C 1.00(2) .
C22 C23 1.3985(18) .
C21 C16 1.3909(18) .
C21 C20 1.3970(18) .
C21 H21 0.965(17) .
C20 C19 1.3870(19) .
C20 H20 0.967(18) .
C19 C18 1.387(2) .
C19 H19 0.981(18) .
C18 C17 1.3863(19) .
C18 H18 0.971(18) .
C17 C16 1.3982(18) .
C17 H17 0.957(18) .
C23 C24 1.3902(18) .
C23 H23 0.969(18) .
C24 C25 1.390(2) .
C24 H24 1.025(19) .
C25 C26 1.388(2) .
C25 H25 0.964(19) .
C26 H26 0.963(19) .
C1_1 C2_1 1.499(3) .
C1_1 H1A_1 0.9800 .
C1_1 H1B_1 0.9800 .
C1_1 H1C_1 0.9800 .
C1_1 H1D_1 0.9800 .
C1_1 H1E_1 0.9800 .
C1_1 H1F_1 0.9800 .
C2_1 C3_1 1.391(2) .
C2_1 C7_1 1.394(2) .
C3_1 C4_1 1.383(2) .
C3_1 H3_1 0.97(2) .
C4_1 C5_1 1.387(2) .
C4_1 H4_1 0.97(2) .
C5_1 C6_1 1.387(3) .
C5_1 H5_1 1.00(2) .
C6_1 C7_1 1.379(3) .
C6_1 H6_1 0.90(2) .
C7_1 H7_1 0.96(2) .
